data_7019377
loop_
_publ_author_name
'Sun, Ya-Guang'
'Xiong, Gang'
'Guo, Mei-Yan'
'Ding, Fu'
'Wang, Shu-Ju'
'Smet, Philippe F.'
'Poelman, Dirk'
'Gao, En-Jun'
'Verpoort, Francis'

_publ_section_title
;
 Hydrothermal synthesis, crystal structure and properties of Ni(ii)-4f
 complexes based on 1H-benzimidazole-5,6-dicarboxylic acid.
;
_journal_issue 25
_journal_name_full 'Dalton transactions (Cambridge, England : 2003)'
_journal_page_first 7670
_journal_page_last 7680
_journal_paper_doi 10.1039/c2dt30277b
_journal_volume 41
_journal_year 2012
_chemical_formula_sum 'C18 H24 N4 Ni O24 Pr2 S2'
_chemical_formula_weight 1085.06
_chemical_name_systematic
;
?
;
_space_group_IT_number 15
_symmetry_cell_setting monoclinic
_symmetry_space_group_name_Hall '-C 2yc'
_symmetry_space_group_name_H-M 'C 1 2/c 1'
_atom_sites_solution_hydrogens geom
_atom_sites_solution_primary direct
_atom_sites_solution_secondary difmap
_audit_creation_method SHELXL-97
_cell_angle_alpha 90.00
_cell_angle_beta 102.471(6)
_cell_angle_gamma 90.00
_cell_formula_units_Z 4
_cell_length_a 22.656(7)
_cell_length_b 8.645(2)
_cell_length_c 15.634(4)
_cell_measurement_reflns_used 3548
_cell_measurement_temperature 293(2)
_cell_measurement_theta_max 27.88
_cell_measurement_theta_min 2.53
_cell_volume 2989.8(14)
_computing_structure_refinement 'SHELXL-97 (Sheldrick, 1997)'
_computing_structure_solution 'SHELXS-97 (Sheldrick, 1990)'
_diffrn_ambient_temperature 293(2)
_diffrn_detector_area_resol_mean 0
_diffrn_measured_fraction_theta_full 0.992
_diffrn_measured_fraction_theta_max 0.992
_diffrn_measurement_device_type 'rigaku saturn'
_diffrn_measurement_method '\w scans'
_diffrn_radiation_monochromator confocal
_diffrn_radiation_source 'rotating anode'
_diffrn_radiation_type MoK\a
_diffrn_radiation_wavelength 0.71073
_diffrn_reflns_av_R_equivalents 0.0566
_diffrn_reflns_av_sigmaI/netI 0.0532
_diffrn_reflns_limit_h_max 29
_diffrn_reflns_limit_h_min -29
_diffrn_reflns_limit_k_max 11
_diffrn_reflns_limit_k_min -11
_diffrn_reflns_limit_l_max 20
_diffrn_reflns_limit_l_min -19
_diffrn_reflns_number 13327
_diffrn_reflns_theta_full 27.88
_diffrn_reflns_theta_max 27.88
_diffrn_reflns_theta_min 2.53
_diffrn_standards_decay_% 0
_diffrn_standards_interval_count 0
_diffrn_standards_interval_time 0
_diffrn_standards_number 0
_exptl_absorpt_coefficient_mu 4.082
_exptl_absorpt_correction_T_max 0.5110
_exptl_absorpt_correction_T_min 0.4408
_exptl_absorpt_correction_type multi-scan
_exptl_absorpt_process_details SADABS
_exptl_crystal_colour GREEN
_exptl_crystal_density_diffrn 2.411
_exptl_crystal_density_method 'not measured'
_exptl_crystal_description BLOCK
_exptl_crystal_F_000 2120
_exptl_crystal_size_max 0.24
_exptl_crystal_size_mid 0.20
_exptl_crystal_size_min 0.19
_refine_diff_density_max 1.046
_refine_diff_density_min -0.951
_refine_diff_density_rms 0.149
_refine_ls_extinction_method none
_refine_ls_goodness_of_fit_ref 0.997
_refine_ls_hydrogen_treatment mixed
_refine_ls_matrix_type full
_refine_ls_number_parameters 244
_refine_ls_number_reflns 3548
_refine_ls_number_restraints 6
_refine_ls_restrained_S_all 3.344
_refine_ls_R_factor_all 0.0281
_refine_ls_R_factor_gt 0.0246
_refine_ls_shift/su_max 0.002
_refine_ls_shift/su_mean 0.000
_refine_ls_structure_factor_coef Fsqd
_refine_ls_weighting_details 'calc w=1/[\s^2^(Fo^2^)+(0.0259P)^2^+0.0000P] where P=(Fo^2^+2Fc^2^)/3'
_refine_ls_weighting_scheme calc
_refine_ls_wR_factor_gt 0.0630
_refine_ls_wR_factor_ref 0.0640
_reflns_number_gt 3018
_reflns_number_total 3548
_reflns_threshold_expression >2sigma(I)
_cod_data_source_file c2dt30277b.txt
_cod_data_source_block 1
_cod_depositor_comments
;
The following automatic conversions were performed:

'_exptl_absorpt_correction_type' value 'MULTI-SCAN' changed to
'multi-scan' according to
/home/saulius/struct/CIF-dictionaries/cif_core.dic dictionary named
'cif_core.dic' version 2.4.1 from 2010-06-29.

Automatic conversion script
Id: cif_fix_values 1891 2012-01-12 08:04:46Z andrius 
;
_cod_original_cell_volume 2989.9(14)
_cod_original_sg_symbol_H-M C2/c
_cod_database_code 7019377

loop_
_symmetry_equiv_pos_as_xyz
'x, y, z'
'-x, y, -z+1/2'
'x+1/2, y+1/2, z'
'-x+1/2, y+1/2, -z+1/2'
'-x, -y, -z'
'x, -y, z-1/2'
'-x+1/2, -y+1/2, -z'
'x+1/2, -y+1/2, z-1/2'

loop_
_atom_site_label
_atom_site_type_symbol
_atom_site_fract_x
_atom_site_fract_y
_atom_site_fract_z
_atom_site_U_iso_or_equiv
_atom_site_adp_type
_atom_site_occupancy
_atom_site_symmetry_multiplicity
_atom_site_calc_flag
_atom_site_refinement_flags
O5 O 0.2914(3) 0.6831(9) 0.7797(5) 0.0154(17) Uani 1 1 d .
O4 O 0.3599(4) 0.5720(9) 0.7207(5) 0.0179(18) Uani 1 1 d .
C9 C 0.3434(5) 0.6231(12) 0.7874(8) 0.012(2) Uani 1 1 d .
O7 O 0.1631(3) 0.4273(9) 1.0092(5) 0.0148(17) Uani 1 1 d .
S1 S 0.14696(11) 0.4666(3) 0.91512(18) 0.0107(6) Uani 1 1 d .
C1 C 0.3242(5) 0.4244(12) 0.9325(7) 0.011(2) Uani 1 1 d .
C2 C 0.3722(5) 0.5451(12) 0.9483(7) 0.011(2) Uani 1 1 d .
C8 C 0.3855(5) 0.6265(12) 0.8756(7) 0.011(2) Uani 1 1 d .
C3 C 0.4071(5) 0.5648(12) 1.0322(7) 0.013(2) Uani 1 1 d .
H3 H 0.3976 0.5142 1.0800 0.015 Uiso 1 1 calc R
C5 C 0.5372(5) 0.7997(14) 1.0866(8) 0.018(3) Uani 1 1 d .
H5 H 0.5707 0.8458 1.1224 0.022 Uiso 1 1 calc R
C6 C 0.4710(5) 0.7372(13) 0.9698(7) 0.013(2) Uani 1 1 d .
C4 C 0.4571(5) 0.6635(12) 1.0424(8) 0.014(2) Uani 1 1 d .
N1 N 0.4996(4) 0.7079(11) 1.1167(6) 0.016(2) Uani 1 1 d .
O12 O 0.3224(3) 0.0452(9) 0.7946(5) 0.0190(18) Uani 1 1 d .
H12A H 0.3536 0.0986 0.7928 0.023 Uiso 1 1 d R
H12B H 0.3164 -0.0404 0.7674 0.023 Uiso 1 1 d R
O9 O 0.5000 0.4648(16) 1.2500 0.038(4) Uani 1 2 d SD
O1 O 0.1809(4) 0.3684(9) 0.8653(5) 0.020(2) Uani 1 1 d .
O3 O 0.2979(3) 0.3867(8) 0.9936(5) 0.0128(17) Uani 1 1 d .
O2 O 0.3129(4) 0.3571(8) 0.8592(5) 0.0147(18) Uani 1 1 d .
Pr1 Pr 0.24670(2) 0.14147(7) 0.88208(4) 0.0087(2) Uani 1 1 d .
Ni2 Ni 0.5000 0.7047(3) 1.2500 0.0173(5) Uani 1 2 d S
O13 O 0.2397(4) -0.1415(8) 0.8845(5) 0.020(2) Uani 1 1 d .
H13A H 0.2703 -0.1950 0.9087 0.024 Uiso 1 1 d R
H13B H 0.2067 -0.1862 0.8612 0.024 Uiso 1 1 d R
O8 O 0.0821(3) 0.4391(10) 0.8829(5) 0.0198(19) Uani 1 1 d .
N2 N 0.5224(4) 0.8196(11) 1.0005(6) 0.016(2) Uani 1 1 d .
H2 H 0.5417 0.8745 0.9697 0.019 Uiso 1 1 calc R
O11 O 0.5000 0.9429(15) 1.2500 0.036(4) Uani 1 2 d SD
C7 C 0.4351(5) 0.7227(13) 0.8855(7) 0.013(2) Uani 1 1 d .
H7 H 0.4443 0.7755 0.8382 0.016 Uiso 1 1 calc R
O10 O 0.4074(4) 0.7157(10) 1.2286(5) 0.022(2) Uani 1 1 d D
O6 O 0.1606(4) 0.6294(9) 0.9021(6) 0.022(2) Uani 1 1 d .
H11A H 0.479(5) 1.011(10) 1.219(7) 0.027 Uiso 1 1 d D
H10A H 0.391(5) 0.628(8) 1.230(8) 0.027 Uiso 1 1 d D
H10B H 0.394(6) 0.763(11) 1.187(8) 0.027 Uiso 1 1 d D
H9A H 0.468(3) 0.418(14) 1.227(9) 0.027 Uiso 1 1 d D

loop_
_atom_site_aniso_label
_atom_site_aniso_U_11
_atom_site_aniso_U_22
_atom_site_aniso_U_33
_atom_site_aniso_U_23
_atom_site_aniso_U_13
_atom_site_aniso_U_12
O5 0.013(4) 0.023(4) 0.009(4) 0.000(4) 0.002(3) 0.002(3)
O4 0.025(5) 0.019(4) 0.009(4) -0.001(4) 0.003(3) 0.008(4)
C9 0.016(6) 0.008(5) 0.014(6) 0.001(4) 0.005(5) -0.003(4)
O7 0.012(4) 0.021(4) 0.010(4) 0.002(4) 0.001(3) 0.002(3)
S1 0.0090(13) 0.0117(13) 0.0109(14) 0.0018(11) 0.0011(10) 0.0003(10)
C1 0.012(5) 0.009(5) 0.010(6) 0.004(5) 0.000(4) 0.001(4)
C2 0.010(5) 0.011(5) 0.014(6) 0.000(5) 0.003(4) -0.002(4)
C8 0.012(5) 0.012(6) 0.009(6) -0.001(4) 0.001(4) 0.001(4)
C3 0.017(6) 0.012(6) 0.010(6) 0.001(5) 0.004(5) -0.002(4)
C5 0.014(6) 0.020(6) 0.019(7) -0.001(5) -0.001(5) -0.002(5)
C6 0.010(5) 0.014(6) 0.015(6) 0.003(5) 0.002(4) 0.002(4)
C4 0.013(6) 0.015(6) 0.013(6) -0.001(5) 0.002(5) 0.000(4)
N1 0.017(5) 0.017(5) 0.011(5) 0.000(4) -0.003(4) -0.004(4)
O12 0.018(4) 0.021(4) 0.019(4) -0.007(4) 0.006(3) 0.000(3)
O9 0.063(11) 0.020(8) 0.035(9) 0.000 0.022(8) 0.000
O1 0.023(5) 0.023(5) 0.011(4) -0.002(4) 0.001(4) 0.012(3)
O3 0.012(4) 0.016(4) 0.011(4) 0.002(3) 0.003(3) -0.002(3)
O2 0.020(4) 0.013(4) 0.012(4) -0.004(3) 0.004(3) -0.006(3)
Pr1 0.0094(3) 0.0092(4) 0.0072(4) 0.0000(2) 0.0009(3) -0.0007(2)
Ni2 0.0210(12) 0.0141(11) 0.0138(12) 0.000 -0.0029(9) 0.000
O13 0.016(4) 0.009(4) 0.035(6) 0.000(3) 0.004(4) 0.000(3)
O8 0.007(4) 0.031(5) 0.019(4) 0.010(4) -0.002(3) -0.004(3)
N2 0.016(5) 0.015(5) 0.015(5) 0.004(4) 0.001(4) -0.004(4)
O11 0.044(9) 0.016(7) 0.034(9) 0.000 -0.026(7) 0.000
C7 0.014(6) 0.015(6) 0.012(6) 0.002(5) 0.003(4) -0.001(4)
O10 0.028(5) 0.019(5) 0.014(5) 0.003(4) -0.005(4) -0.010(4)
O6 0.024(5) 0.013(4) 0.027(5) 0.007(4) -0.001(4) -0.005(3)

loop_
_atom_type_symbol
_atom_type_description
_atom_type_scat_dispersion_real
_atom_type_scat_dispersion_imag
_atom_type_scat_source
C C 0.0033 0.0016 'International Tables Vol C Tables 4.2.6.8 and 6.1.1.4'
H H 0.0000 0.0000 'International Tables Vol C Tables 4.2.6.8 and 6.1.1.4'
N N 0.0061 0.0033 'International Tables Vol C Tables 4.2.6.8 and 6.1.1.4'
O O 0.0106 0.0060 'International Tables Vol C Tables 4.2.6.8 and 6.1.1.4'
Pr Pr -0.2180 2.8214 'International Tables Vol C Tables 4.2.6.8 and 6.1.1.4'
Ni Ni 0.3393 1.1124 'International Tables Vol C Tables 4.2.6.8 and 6.1.1.4'
S S 0.1246 0.1234 'International Tables Vol C Tables 4.2.6.8 and 6.1.1.4'

loop_
_geom_angle_atom_site_label_1
_geom_angle_atom_site_label_2
_geom_angle_atom_site_label_3
_geom_angle
_geom_angle_site_symmetry_1
_geom_angle_site_symmetry_3
C9 O5 Pr1 98.4(7) . 4_556
C9 O4 Pr1 91.6(7) . 4_556
O4 C9 O5 120.0(10) . .
O4 C9 C8 121.6(10) . .
O5 C9 C8 118.2(10) . .
O4 C9 Pr1 63.4(6) . 4_556
O5 C9 Pr1 56.6(5) . 4_556
C8 C9 Pr1 174.5(8) . 4_556
S1 O7 Pr1 137.9(5) . 7_557
O6 S1 O8 109.5(5) . .
O6 S1 O1 109.2(5) . .
O8 S1 O1 108.9(5) . .
O6 S1 O7 110.2(5) . .
O8 S1 O7 108.6(5) . .
O1 S1 O7 110.4(5) . .
O2 C1 O3 121.9(10) . .
O2 C1 C2 118.1(10) . .
O3 C1 C2 119.9(10) . .
C3 C2 C8 121.2(10) . .
C3 C2 C1 119.3(10) . .
C8 C2 C1 119.2(9) . .
C7 C8 C2 121.1(10) . .
C7 C8 C9 117.2(10) . .
C2 C8 C9 121.5(10) . .
C2 C3 C4 117.7(10) . .
C2 C3 H3 121.2 . .
C4 C3 H3 121.2 . .
N1 C5 N2 113.4(10) . .
N1 C5 H5 123.3 . .
N2 C5 H5 123.3 . .
N2 C6 C4 106.2(9) . .
N2 C6 C7 131.2(11) . .
C4 C6 C7 122.6(10) . .
N1 C4 C6 108.4(10) . .
N1 C4 C3 131.3(11) . .
C6 C4 C3 120.3(10) . .
C5 N1 C4 104.5(10) . .
C5 N1 Ni2 120.0(8) . .
C4 N1 Ni2 133.2(8) . .
Pr1 O12 H12A 120.0 . .
Pr1 O12 H12B 120.0 . .
H12A O12 H12B 120.0 . .
Ni2 O9 H9A 119(10) . .
S1 O1 Pr1 141.3(5) . .
C1 O3 Pr1 170.3(7) . 7_557
C1 O3 Pr1 85.7(6) . .
Pr1 O3 Pr1 103.6(3) 7_557 .
C1 O2 Pr1 103.1(7) . .
O3 Pr1 O7 81.2(2) 7_557 7_557
O3 Pr1 O1 79.3(3) 7_557 .
O7 Pr1 O1 132.2(3) 7_557 .
O3 Pr1 O13 81.1(3) 7_557 .
O7 Pr1 O13 78.0(3) 7_557 .
O1 Pr1 O13 139.7(3) . .
O3 Pr1 O2 124.9(3) 7_557 .
O7 Pr1 O2 80.9(3) 7_557 .
O1 Pr1 O2 75.7(3) . .
O13 Pr1 O2 143.1(3) . .
O3 Pr1 O5 136.0(2) 7_557 4_546
O7 Pr1 O5 142.3(3) 7_557 4_546
O1 Pr1 O5 73.0(3) . 4_546
O13 Pr1 O5 98.6(3) . 4_546
O2 Pr1 O5 80.4(3) . 4_546
O3 Pr1 O12 148.6(2) 7_557 .
O7 Pr1 O12 74.6(2) 7_557 .
O1 Pr1 O12 132.0(3) . .
O13 Pr1 O12 74.7(3) . .
O2 Pr1 O12 70.7(3) . .
O5 Pr1 O12 68.4(2) 4_546 .
O3 Pr1 O4 88.9(2) 7_557 4_546
O7 Pr1 O4 151.8(3) 7_557 4_546
O1 Pr1 O4 70.3(3) . 4_546
O13 Pr1 O4 74.4(2) . 4_546
O2 Pr1 O4 125.6(2) . 4_546
O5 Pr1 O4 49.9(2) 4_546 4_546
O12 Pr1 O4 103.3(2) . 4_546
O3 Pr1 O3 76.4(3) 7_557 .
O7 Pr1 O3 65.3(2) 7_557 .
O1 Pr1 O3 67.9(2) . .
O13 Pr1 O3 139.2(2) . .
O2 Pr1 O3 48.8(2) . .
O5 Pr1 O3 121.2(2) 4_546 .
O12 Pr1 O3 109.9(2) . .
O4 Pr1 O3 137.6(2) 4_546 .
O3 Pr1 C9 112.9(3) 7_557 4_546
O7 Pr1 C9 156.8(3) 7_557 4_546
O1 Pr1 C9 70.3(3) . 4_546
O13 Pr1 C9 85.8(3) . 4_546
O2 Pr1 C9 103.4(3) . 4_546
O5 Pr1 C9 24.9(3) 4_546 4_546
O12 Pr1 C9 85.2(3) . 4_546
O4 Pr1 C9 25.0(3) 4_546 4_546
O3 Pr1 C9 134.4(2) . 4_546
O3 Pr1 Pr1 41.98(17) 7_557 7_557
O7 Pr1 Pr1 67.84(18) 7_557 7_557
O1 Pr1 Pr1 68.47(19) . 7_557
O13 Pr1 Pr1 115.6(2) . 7_557
O2 Pr1 Pr1 83.09(18) . 7_557
O5 Pr1 Pr1 140.76(19) 4_546 7_557
O12 Pr1 Pr1 136.96(17) . 7_557
O4 Pr1 Pr1 119.76(18) 4_546 7_557
O3 Pr1 Pr1 34.39(16) . 7_557
C9 Pr1 Pr1 135.0(2) 4_546 7_557
O10 Ni2 O10 174.7(5) 2_657 .
O10 Ni2 O11 87.3(3) 2_657 .
O10 Ni2 O11 87.3(3) . .
O10 Ni2 O9 92.7(3) 2_657 .
O10 Ni2 O9 92.7(3) . .
O11 Ni2 O9 180.000(10) . .
O10 Ni2 N1 93.0(3) 2_657 2_657
O10 Ni2 N1 86.9(3) . 2_657
O11 Ni2 N1 89.2(3) . 2_657
O9 Ni2 N1 90.8(3) . 2_657
O10 Ni2 N1 86.9(3) 2_657 .
O10 Ni2 N1 93.0(3) . .
O11 Ni2 N1 89.2(3) . .
O9 Ni2 N1 90.8(3) . .
N1 Ni2 N1 178.5(6) 2_657 .
Pr1 O13 H13A 120.0 . .
Pr1 O13 H13B 120.0 . .
H13A O13 H13B 120.0 . .
C5 N2 C6 107.4(10) . .
C5 N2 H2 126.3 . .
C6 N2 H2 126.3 . .
Ni2 O11 H11A 134(8) . .
C8 C7 C6 117.0(10) . .
C8 C7 H7 121.5 . .
C6 C7 H7 121.5 . .
Ni2 O10 H10A 113(9) . .
Ni2 O10 H10B 111(9) . .
H10A O10 H10B 114(9) . .

loop_
_geom_bond_atom_site_label_1
_geom_bond_atom_site_label_2
_geom_bond_distance
_geom_bond_site_symmetry_2
O5 C9 1.270(13) .
O5 Pr1 2.515(7) 4_556
O4 C9 1.260(13) .
O4 Pr1 2.665(7) 4_556
C9 C8 1.498(15) .
C9 Pr1 2.979(11) 4_556
O7 S1 1.477(8) .
O7 Pr1 2.433(7) 7_557
S1 O6 1.465(8) .
S1 O8 1.467(7) .
S1 O1 1.476(8) .
C1 O2 1.262(13) .
C1 O3 1.271(13) .
C1 C2 1.489(14) .
C2 C3 1.388(14) .
C2 C8 1.424(15) .
C8 C7 1.380(14) .
C3 C4 1.400(15) .
C3 H3 0.9300 .
C5 N1 1.323(14) .
C5 N2 1.327(14) .
C5 H5 0.9300 .
C6 N2 1.362(13) .
C6 C4 1.396(16) .
C6 C7 1.396(14) .
C4 N1 1.393(13) .
N1 Ni2 2.083(10) .
O12 Pr1 2.551(8) .
O12 H12A 0.8502 .
O12 H12B 0.8499 .
O9 Ni2 2.074(14) .
O9 H9A 0.850(4) .
O1 Pr1 2.443(7) .
O3 Pr1 2.390(8) 7_557
O3 Pr1 2.830(7) .
O2 Pr1 2.467(7) .
Pr1 O3 2.390(8) 7_557
Pr1 O7 2.433(7) 7_557
Pr1 O13 2.453(7) .
Pr1 O5 2.515(7) 4_546
Pr1 O4 2.665(7) 4_546
Pr1 C9 2.979(11) 4_546
Pr1 Pr1 4.1112(14) 7_557
Ni2 O10 2.054(9) 2_657
Ni2 O10 2.054(9) .
Ni2 O11 2.059(13) .
Ni2 N1 2.083(10) 2_657
O13 H13A 0.8500 .
O13 H13B 0.8499 .
N2 H2 0.8600 .
O11 H11A 0.85(3) .
C7 H7 0.9300 .
O10 H10A 0.84(3) .
O10 H10B 0.77(9) .

loop_
_geom_torsion_atom_site_label_1
_geom_torsion_atom_site_label_2
_geom_torsion_atom_site_label_3
_geom_torsion_atom_site_label_4
_geom_torsion
_geom_torsion_site_symmetry_1
_geom_torsion_site_symmetry_4
Pr1 O4 C9 O5 -2.2(10) 4_556 .
Pr1 O4 C9 C8 -177.3(9) 4_556 .
Pr1 O5 C9 O4 2.4(11) 4_556 .
Pr1 O5 C9 C8 177.6(8) 4_556 .
Pr1 O7 S1 O6 -81.3(8) 7_557 .
Pr1 O7 S1 O8 158.7(6) 7_557 .
Pr1 O7 S1 O1 39.4(8) 7_557 .
O2 C1 C2 C3 -147.3(10) . .
O3 C1 C2 C3 29.4(15) . .
O2 C1 C2 C8 26.1(15) . .
O3 C1 C2 C8 -157.2(10) . .
C3 C2 C8 C7 2.8(17) . .
C1 C2 C8 C7 -170.5(10) . .
C3 C2 C8 C9 -171.4(10) . .
C1 C2 C8 C9 15.3(16) . .
O4 C9 C8 C7 65.4(14) . .
O5 C9 C8 C7 -109.8(12) . .
Pr1 C9 C8 C7 -89(8) 4_556 .
O4 C9 C8 C2 -120.2(12) . .
O5 C9 C8 C2 64.6(14) . .
Pr1 C9 C8 C2 86(8) 4_556 .
C8 C2 C3 C4 -2.1(16) . .
C1 C2 C3 C4 171.2(10) . .
N2 C6 C4 N1 2.2(12) . .
C7 C6 C4 N1 -176.8(10) . .
N2 C6 C4 C3 -178.0(10) . .
C7 C6 C4 C3 3.0(17) . .
C2 C3 C4 N1 179.1(11) . .
C2 C3 C4 C6 -0.7(16) . .
N2 C5 N1 C4 0.7(14) . .
N2 C5 N1 Ni2 -164.1(8) . .
C6 C4 N1 C5 -1.8(13) . .
C3 C4 N1 C5 178.5(12) . .
C6 C4 N1 Ni2 160.1(8) . .
C3 C4 N1 Ni2 -19.6(19) . .
O6 S1 O1 Pr1 131.0(7) . .
O8 S1 O1 Pr1 -109.4(8) . .
O7 S1 O1 Pr1 9.7(9) . .
O2 C1 O3 Pr1 -159(3) . 7_557
C2 C1 O3 Pr1 25(5) . 7_557
O2 C1 O3 Pr1 6.3(10) . .
C2 C1 O3 Pr1 -170.3(9) . .
O3 C1 O2 Pr1 -7.4(12) . .
C2 C1 O2 Pr1 169.3(7) . .
S1 O1 Pr1 O3 17.5(8) . 7_557
S1 O1 Pr1 O7 -50.0(10) . 7_557
S1 O1 Pr1 O13 79.7(9) . .
S1 O1 Pr1 O2 -113.0(8) . .
S1 O1 Pr1 O5 162.9(9) . 4_546
S1 O1 Pr1 O12 -159.5(7) . .
S1 O1 Pr1 O4 110.1(8) . 4_546
S1 O1 Pr1 O3 -62.0(8) . .
S1 O1 Pr1 C9 136.7(9) . 4_546
S1 O1 Pr1 Pr1 -24.9(7) . 7_557
C1 O2 Pr1 O3 11.1(7) . 7_557
C1 O2 Pr1 O7 -61.3(6) . 7_557
C1 O2 Pr1 O1 76.7(7) . .
C1 O2 Pr1 O13 -117.0(7) . .
C1 O2 Pr1 O5 151.5(7) . 4_546
C1 O2 Pr1 O12 -138.1(7) . .
C1 O2 Pr1 O4 129.1(6) . 4_546
C1 O2 Pr1 O3 3.7(6) . .
C1 O2 Pr1 C9 141.9(7) . 4_546
C1 O2 Pr1 Pr1 7.2(6) . 7_557
C1 O3 Pr1 O3 -177.4(7) . 7_557
Pr1 O3 Pr1 O3 0.0 7_557 7_557
C1 O3 Pr1 O7 96.2(6) . 7_557
Pr1 O3 Pr1 O7 -86.4(3) 7_557 7_557
C1 O3 Pr1 O1 -93.7(6) . .
Pr1 O3 Pr1 O1 83.8(3) 7_557 .
C1 O3 Pr1 O13 124.2(6) . .
Pr1 O3 Pr1 O13 -58.4(5) 7_557 .
C1 O3 Pr1 O2 -3.6(6) . .
Pr1 O3 Pr1 O2 173.8(4) 7_557 .
C1 O3 Pr1 O5 -41.5(6) . 4_546
Pr1 O3 Pr1 O5 135.9(3) 7_557 4_546
C1 O3 Pr1 O12 34.7(6) . .
Pr1 O3 Pr1 O12 -147.9(3) 7_557 .
C1 O3 Pr1 O4 -104.6(6) . 4_546
Pr1 O3 Pr1 O4 72.8(4) 7_557 4_546
C1 O3 Pr1 C9 -68.6(7) . 4_546
Pr1 O3 Pr1 C9 108.8(4) 7_557 4_546
C1 O3 Pr1 Pr1 -177.4(7) . 7_557
C5 N1 Ni2 O10 -40.6(9) . 2_657
C4 N1 Ni2 O10 159.7(11) . 2_657
C5 N1 Ni2 O10 134.1(9) . .
C4 N1 Ni2 O10 -25.6(11) . .
C5 N1 Ni2 O11 46.8(9) . .
C4 N1 Ni2 O11 -112.9(10) . .
C5 N1 Ni2 O9 -133.2(9) . .
C4 N1 Ni2 O9 67.1(10) . .
C5 N1 Ni2 N1 46.8(9) . 2_657
C4 N1 Ni2 N1 -112.9(10) . 2_657
N1 C5 N2 C6 0.6(14) . .
C4 C6 N2 C5 -1.7(12) . .
C7 C6 N2 C5 177.2(12) . .
C2 C8 C7 C6 -0.5(16) . .
C9 C8 C7 C6 173.9(10) . .
N2 C6 C7 C8 179.0(11) . .
C4 C6 C7 C8 -2.3(17) . .
